data_4107784
loop_
_publ_author_name
'Shui-Ming Lu'
'Howard Alper'

_publ_section_title
;
 Sequence of Intramolecular Carbonylation and Asymmetric Hydrogenation
 Reactions: Highly Regio- and Enantioselective Synthesis of Medium Ring
 Tricyclic Lactams
;
_journal_name_full 'Journal of the American Chemical Society'
_journal_page_first 6451
_journal_page_last 6455
_journal_paper_doi 10.1021/ja7111417
_journal_volume 130
_journal_year 2008
_chemical_formula_sum 'C15 H11 N O2'
_chemical_formula_weight 237.25
_chemical_name_systematic
;
 ?
;
_space_group_IT_number 146
_symmetry_cell_setting hexagonal
_symmetry_space_group_name_Hall 'R 3'
_symmetry_space_group_name_H-M 'R 3 :H'
_atom_sites_solution_hydrogens geom
_atom_sites_solution_primary direct
_atom_sites_solution_secondary difmap
_audit_creation_method SHELXL-97
_cell_angle_alpha 90.00
_cell_angle_beta 90.00
_cell_angle_gamma 120.00
_cell_formula_units_Z 9
_cell_length_a 19.435(3)
_cell_length_b 19.435(3)
_cell_length_c 8.189(2)
_cell_measurement_reflns_used 851
_cell_measurement_temperature 203(2)
_cell_measurement_theta_max 24.73
_cell_measurement_theta_min 2.77
_cell_volume 2678.7(9)
_computing_cell_refinement 'SMART, Bruker (2000)'
_computing_data_collection 'SMART, Bruker (2000)'
_computing_data_reduction 'XPREP, Bruker (2000)'
_computing_molecular_graphics 'SHELXTL, Bruker (2000)'
_computing_publication_material 'SHELXTL, Bruker (2000)'
_computing_structure_refinement 'SHELXL-97 (Sheldrick, 1997)'
_computing_structure_solution 'SHELXS-97 (Sheldrick, 1990)'
_diffrn_ambient_temperature 203(2)
_diffrn_measured_fraction_theta_full 0.979
_diffrn_measured_fraction_theta_max 0.979
_diffrn_measurement_device_type 'CCD area detector'
_diffrn_measurement_method 'phi and omega scans'
_diffrn_radiation_monochromator graphite
_diffrn_radiation_source 'fine-focus sealed tube'
_diffrn_radiation_type MoK\a
_diffrn_radiation_wavelength 0.71073
_diffrn_reflns_av_R_equivalents 0.0259
_diffrn_reflns_av_sigmaI/netI 0.0244
_diffrn_reflns_limit_h_max 22
_diffrn_reflns_limit_h_min -22
_diffrn_reflns_limit_k_max 22
_diffrn_reflns_limit_k_min -22
_diffrn_reflns_limit_l_max 9
_diffrn_reflns_limit_l_min -9
_diffrn_reflns_number 6553
_diffrn_reflns_theta_full 24.73
_diffrn_reflns_theta_max 24.73
_diffrn_reflns_theta_min 3.47
_diffrn_standards_decay_% <1
_exptl_absorpt_coefficient_mu 0.089
_exptl_absorpt_correction_T_max 0.9825
_exptl_absorpt_correction_T_min 0.9612
_exptl_absorpt_correction_type multi-scan
_exptl_absorpt_process_details 'SADABS, Bruker (2000)'
_exptl_crystal_colour colorless
_exptl_crystal_density_diffrn 1.324
_exptl_crystal_density_meas ?
_exptl_crystal_description block
_exptl_crystal_F_000 1116
_exptl_crystal_size_max 0.45
_exptl_crystal_size_mid 0.25
_exptl_crystal_size_min 0.20
_refine_diff_density_max 0.116
_refine_diff_density_min -0.119
_refine_diff_density_rms 0.026
_refine_ls_abs_structure_details 'Flack H D (1983), Acta Cryst. A39, 876-881'
_refine_ls_abs_structure_Flack 0.2(10)
_refine_ls_extinction_method none
_refine_ls_goodness_of_fit_ref 1.061
_refine_ls_hydrogen_treatment constr
_refine_ls_matrix_type full
_refine_ls_number_parameters 163
_refine_ls_number_reflns 1929
_refine_ls_number_restraints 1
_refine_ls_restrained_S_all 1.061
_refine_ls_R_factor_all 0.0275
_refine_ls_R_factor_gt 0.0263
_refine_ls_shift/su_max 0.001
_refine_ls_shift/su_mean 0.001
_refine_ls_structure_factor_coef Fsqd
_refine_ls_weighting_details 'calc w=1/[\s^2^(Fo^2^)+(0.0367P)^2^+0.9337P] where P=(Fo^2^+2Fc^2^)/3'
_refine_ls_weighting_scheme calc
_refine_ls_wR_factor_gt 0.0682
_refine_ls_wR_factor_ref 0.0691
_reflns_number_gt 1866
_reflns_number_total 1929
_reflns_threshold_expression >2sigma(I)
_cod_data_source_file ja7111417-file003.cif
_cod_data_source_block ha20
_cod_depositor_comments
;
The following automatic conversions were performed:

'_exptl_crystal_density_meas' value 'n/a' was changed to '?' - the
value is perceived as not measured.

Automatic conversion script
Id: cif_fix_values 3008 2015-01-20 13:52:24Z robertas 
;
_cod_original_cell_volume 2678.8(9)
_cod_original_sg_symbol_H-M 'R 3'
_cod_database_code 4107784

loop_
_symmetry_equiv_pos_as_xyz
'x, y, z'
'-y, x-y, z'
'-x+y, -x, z'
'x+2/3, y+1/3, z+1/3'
'-y+2/3, x-y+1/3, z+1/3'
'-x+y+2/3, -x+1/3, z+1/3'
'x+1/3, y+2/3, z+2/3'
'-y+1/3, x-y+2/3, z+2/3'
'-x+y+1/3, -x+2/3, z+2/3'

loop_
_atom_site_label
_atom_site_type_symbol
_atom_site_fract_x
_atom_site_fract_y
_atom_site_fract_z
_atom_site_U_iso_or_equiv
_atom_site_adp_type
_atom_site_occupancy
_atom_site_symmetry_multiplicity
_atom_site_calc_flag
_atom_site_refinement_flags
N1 N 0.03593(8) 0.25047(9) 0.89752(17) 0.0379(3) Uani 1 1 d .
H1A H -0.0078 0.2523 0.9042 0.045 Uiso 1 1 calc R
O1 O 0.05567(7) 0.29778(7) 0.64076(13) 0.0413(3) Uani 1 1 d .
O2 O 0.07476(6) 0.13440(6) 0.83492(13) 0.0337(3) Uani 1 1 d .
C1 C 0.05502(9) 0.21535(10) 1.02839(18) 0.0342(4) Uani 1 1 d .
C2 C 0.04875(10) 0.23391(12) 1.1899(2) 0.0441(4) Uani 1 1 d .
H2A H 0.0330 0.2713 1.2140 0.053 Uiso 1 1 calc R
C3 C 0.06600(11) 0.19653(13) 1.3153(2) 0.0529(5) Uani 1 1 d .
H3A H 0.0613 0.2085 1.4246 0.064 Uiso 1 1 calc R
C4 C 0.08978(11) 0.14234(13) 1.2812(2) 0.0514(5) Uani 1 1 d .
H4A H 0.1023 0.1184 1.3670 0.062 Uiso 1 1 calc R
C5 C 0.09539(10) 0.12283(11) 1.1209(2) 0.0410(4) Uani 1 1 d .
H5A H 0.1111 0.0853 1.0975 0.049 Uiso 1 1 calc R
C6 C 0.07755(8) 0.15930(9) 0.99546(18) 0.0319(3) Uani 1 1 d .
C7 C 0.14694(9) 0.16401(9) 0.75132(17) 0.0305(3) Uani 1 1 d .
C8 C 0.17015(11) 0.11068(10) 0.7026(2) 0.0393(4) Uani 1 1 d .
H8A H 0.1388 0.0565 0.7282 0.047 Uiso 1 1 calc R
C9 C 0.24013(12) 0.13802(12) 0.6154(2) 0.0467(4) Uani 1 1 d .
H9A H 0.2568 0.1024 0.5819 0.056 Uiso 1 1 calc R
C10 C 0.28557(11) 0.21817(12) 0.5778(2) 0.0452(4) Uani 1 1 d .
H10A H 0.3332 0.2369 0.5192 0.054 Uiso 1 1 calc R
C11 C 0.26113(10) 0.27048(11) 0.6261(2) 0.0372(4) Uani 1 1 d .
H11A H 0.2920 0.3245 0.5982 0.045 Uiso 1 1 calc R
C12 C 0.19145(9) 0.24479(9) 0.71564(17) 0.0303(3) Uani 1 1 d .
C13 C 0.16713(10) 0.30157(9) 0.77395(18) 0.0323(3) Uani 1 1 d .
C14 C 0.21853(11) 0.37349(10) 0.8291(2) 0.0472(5) Uani 1 1 d .
H14A H 0.2730 0.3903 0.8323 0.057 Uiso 1 1 calc R
H14C H 0.2005 0.4076 0.8650 0.057 Uiso 1 1 calc R
C15 C 0.08102(9) 0.28107(8) 0.7639(2) 0.0325(3) Uani 1 1 d .

loop_
_atom_site_aniso_label
_atom_site_aniso_U_11
_atom_site_aniso_U_22
_atom_site_aniso_U_33
_atom_site_aniso_U_23
_atom_site_aniso_U_13
_atom_site_aniso_U_12
N1 0.0331(7) 0.0453(8) 0.0423(7) 0.0022(6) 0.0028(6) 0.0249(7)
O1 0.0489(7) 0.0388(6) 0.0420(7) 0.0018(5) -0.0055(5) 0.0263(6)
O2 0.0287(5) 0.0321(6) 0.0350(6) -0.0025(5) 0.0017(4) 0.0112(5)
C1 0.0236(8) 0.0389(9) 0.0353(9) 0.0003(6) 0.0002(6) 0.0121(7)
C2 0.0334(9) 0.0502(10) 0.0433(10) -0.0075(8) 0.0011(7) 0.0168(8)
C3 0.0426(10) 0.0777(14) 0.0295(9) -0.0045(9) 0.0000(7) 0.0234(10)
C4 0.0413(10) 0.0703(13) 0.0376(10) 0.0111(9) -0.0021(7) 0.0242(10)
C5 0.0333(8) 0.0392(9) 0.0461(10) 0.0079(7) -0.0001(7) 0.0150(7)
C6 0.0207(7) 0.0330(8) 0.0343(8) 0.0024(6) 0.0021(6) 0.0077(6)
C7 0.0287(8) 0.0352(8) 0.0284(7) 0.0005(6) -0.0014(6) 0.0166(7)
C8 0.0448(10) 0.0340(9) 0.0424(9) 0.0010(7) 0.0011(7) 0.0222(8)
C9 0.0545(11) 0.0506(11) 0.0486(10) -0.0014(8) 0.0075(8) 0.0366(9)
C10 0.0400(10) 0.0563(12) 0.0430(9) 0.0009(8) 0.0096(8) 0.0268(9)
C11 0.0364(9) 0.0385(9) 0.0337(8) 0.0039(7) 0.0038(7) 0.0164(7)
C12 0.0299(8) 0.0319(8) 0.0291(8) 0.0023(6) -0.0007(6) 0.0155(7)
C13 0.0342(8) 0.0274(8) 0.0338(8) 0.0050(6) 0.0034(6) 0.0144(6)
C14 0.0385(10) 0.0336(9) 0.0672(12) -0.0030(8) 0.0017(9) 0.0163(8)
C15 0.0372(9) 0.0248(7) 0.0372(8) -0.0010(7) -0.0016(7) 0.0167(7)

loop_
_atom_type_symbol
_atom_type_description
_atom_type_scat_dispersion_real
_atom_type_scat_dispersion_imag
_atom_type_scat_source
C C 0.0033 0.0016 'International Tables Vol C Tables 4.2.6.8 and 6.1.1.4'
H H 0.0000 0.0000 'International Tables Vol C Tables 4.2.6.8 and 6.1.1.4'
N N 0.0061 0.0033 'International Tables Vol C Tables 4.2.6.8 and 6.1.1.4'
O O 0.0106 0.0060 'International Tables Vol C Tables 4.2.6.8 and 6.1.1.4'

loop_
_geom_angle_atom_site_label_1
_geom_angle_atom_site_label_2
_geom_angle_atom_site_label_3
_geom_angle
C15 N1 C1 124.10(13)
C6 O2 C7 117.51(11)
C2 C1 C6 119.38(15)
C2 C1 N1 121.07(15)
C6 C1 N1 119.51(13)
C1 C2 C3 119.38(17)
C4 C3 C2 120.71(16)
C5 C4 C3 120.36(17)
C6 C5 C4 119.20(18)
C5 C6 O2 119.87(15)
C5 C6 C1 120.95(15)
O2 C6 C1 118.89(13)
C8 C7 C12 122.26(14)
C8 C7 O2 117.99(13)
C12 C7 O2 119.72(13)
C7 C8 C9 119.20(15)
C8 C9 C10 119.78(16)
C11 C10 C9 120.26(16)
C10 C11 C12 121.21(15)
C7 C12 C11 117.29(14)
C7 C12 C13 121.52(13)
C11 C12 C13 121.18(13)
C14 C13 C12 122.85(15)
C14 C13 C15 116.51(15)
C12 C13 C15 120.55(13)
O1 C15 N1 121.65(15)
O1 C15 C13 120.55(14)
N1 C15 C13 117.58(14)

loop_
_geom_bond_atom_site_label_1
_geom_bond_atom_site_label_2
_geom_bond_distance
N1 C15 1.341(2)
N1 C1 1.416(2)
O1 C15 1.2349(19)
O2 C6 1.392(2)
O2 C7 1.4002(19)
C1 C2 1.392(2)
C1 C6 1.389(2)
C2 C3 1.392(3)
C3 C4 1.374(3)
C4 C5 1.385(3)
C5 C6 1.387(2)
C7 C8 1.380(2)
C7 C12 1.393(2)
C8 C9 1.385(3)
C9 C10 1.388(3)
C10 C11 1.378(3)
C11 C12 1.395(2)
C12 C13 1.480(2)
C13 C14 1.326(2)
C13 C15 1.516(2)

loop_
_geom_torsion_atom_site_label_1
_geom_torsion_atom_site_label_2
_geom_torsion_atom_site_label_3
_geom_torsion_atom_site_label_4
_geom_torsion
C15 N1 C1 C2 134.09(17)
C15 N1 C1 C6 -48.3(2)
C6 C1 C2 C3 0.7(2)
N1 C1 C2 C3 178.27(15)
C1 C2 C3 C4 0.6(3)
C2 C3 C4 C5 -1.3(3)
C3 C4 C5 C6 0.7(3)
C4 C5 C6 O2 -173.25(14)
C4 C5 C6 C1 0.6(2)
C7 O2 C6 C5 -81.57(17)
C7 O2 C6 C1 104.43(15)
C2 C1 C6 C5 -1.3(2)
N1 C1 C6 C5 -178.94(14)
C2 C1 C6 O2 172.63(14)
N1 C1 C6 O2 -5.0(2)
C6 O2 C7 C8 116.27(15)
C6 O2 C7 C12 -65.71(17)
C12 C7 C8 C9 0.1(2)
O2 C7 C8 C9 178.11(15)
C7 C8 C9 C10 -0.3(3)
C8 C9 C10 C11 -0.3(3)
C9 C10 C11 C12 1.1(3)
C8 C7 C12 C11 0.6(2)
O2 C7 C12 C11 -177.34(14)
C8 C7 C12 C13 -177.79(14)
O2 C7 C12 C13 4.3(2)
C10 C11 C12 C7 -1.2(2)
C10 C11 C12 C13 177.18(15)
C7 C12 C13 C14 140.02(17)
C11 C12 C13 C14 -38.3(2)
C7 C12 C13 C15 -43.5(2)
C11 C12 C13 C15 138.18(15)
C1 N1 C15 O1 166.59(15)
C1 N1 C15 C13 -18.8(2)
C14 C13 C15 O1 87.3(2)
C12 C13 C15 O1 -89.42(17)
C14 C13 C15 N1 -87.38(19)
C12 C13 C15 N1 95.93(17)

loop_
_cod_related_entry_id
_cod_related_entry_database
_cod_related_entry_code
1 ChemSpider 21117871
